data_4314182
loop_
_publ_author_name
'Maria Papachristou'
'Ioannis C. Pirmettis'
'Charalambos Tsoukalas'
'Dionyssia Papagiannopoulou'
'Catherine Raptopoulou'
'Aris Terzis'
'Chariklia I. Stassinopoulou'
'Efstratios Chiotellis'
'Maria Pelecanou'
'Minas Papadopoulos'

_publ_section_title
;
 Synthesis and Characterization of Novel Oxotechnetium (99Tc and 99mTc)
 and Oxorhenium Complexes from the 2,2'-Bipyridine (NN)/Thiol (S)
 Mixed-Ligand System
;
_journal_name_full 'Inorganic Chemistry'
_journal_page_first 5778
_journal_page_last 5784
_journal_paper_doi 10.1021/ic034368j
_journal_volume 42
_journal_year 2003
_chemical_formula_sum 'C31 H29 N2 O Re S3'
_chemical_formula_weight 727.94
_chemical_name_systematic
; 
 ? 
;
_space_group_IT_number 14
_symmetry_cell_setting monoclinic
_symmetry_space_group_name_Hall '-P 2yab'
_symmetry_space_group_name_H-M 'P 1 21/a 1'
_atom_sites_solution_hydrogens geom
_atom_sites_solution_primary direct
_atom_sites_solution_secondary difmap
_audit_creation_method SHELXL
_cell_angle_alpha 90.00
_cell_angle_beta 94.78(1)
_cell_angle_gamma 90.00
_cell_formula_units_Z 4
_cell_length_a 23.018(9)
_cell_length_b 14.421(5)
_cell_length_c 8.775(3)
_cell_measurement_reflns_used 25
_cell_measurement_temperature 298
_cell_measurement_theta_max 11.4
_cell_measurement_theta_min 5.4
_cell_volume 2902.7(18)
_computing_cell_refinement 'Program LEAST (UCLA Cryst.package, C.E.Strouse 1994)'
_computing_data_collection 'Program COLLECT (UCLA Cryst.package, C.E.Strouse 1994)'
_computing_data_reduction 'Program REDUCE (UCLA Cryst.package, C.E.Strouse 1994)'
_computing_molecular_graphics ORTEP
_computing_structure_refinement 'SHELXL-93 (Sheldrick, 1993)'
_computing_structure_solution 'SHELXS-86 (Sheldrick, 1986)'
_diffrn_ambient_temperature 298
_diffrn_measurement_device 'Crystal Logic Dual Goniometer'
_diffrn_measurement_method 'theta-2theta scans'
_diffrn_radiation_monochromator graphite
_diffrn_radiation_source 'fine-focus sealed tube'
_diffrn_radiation_type MoK\a
_diffrn_radiation_wavelength 0.71073
_diffrn_reflns_av_R_equivalents 0.0348
_diffrn_reflns_av_sigmaI/netI 0.0494
_diffrn_reflns_limit_h_max 25
_diffrn_reflns_limit_h_min -25
_diffrn_reflns_limit_k_max 16
_diffrn_reflns_limit_k_min 0
_diffrn_reflns_limit_l_max 0
_diffrn_reflns_limit_l_min -9
_diffrn_reflns_number 4608
_diffrn_reflns_theta_max 23.52
_diffrn_reflns_theta_min 1.67
_diffrn_standards_decay_% 0.4
_diffrn_standards_interval_count 97
_diffrn_standards_number 3
_exptl_absorpt_coefficient_mu 4.429
_exptl_absorpt_correction_T_max 1.00
_exptl_absorpt_correction_T_min 0.59
_exptl_absorpt_correction_type 'psi-scan empirical'
_exptl_crystal_colour red
_exptl_crystal_density_diffrn 1.666
_exptl_crystal_density_meas 1.65
_exptl_crystal_density_method 'floating method'
_exptl_crystal_description parallelipiped
_exptl_crystal_F_000 1440
_exptl_crystal_size_max 0.50
_exptl_crystal_size_mid 0.26
_exptl_crystal_size_min 0.15
_refine_diff_density_max 0.728
_refine_diff_density_min -0.703
_refine_diff_density_rms 0.103
_refine_ls_extinction_method none
_refine_ls_goodness_of_fit_all 1.063
_refine_ls_goodness_of_fit_obs 1.075
_refine_ls_matrix_type full
_refine_ls_number_parameters 429
_refine_ls_number_reflns 4291
_refine_ls_number_restraints 0
_refine_ls_restrained_S_all 1.063
_refine_ls_restrained_S_obs 1.075
_refine_ls_R_factor_all 0.0490
_refine_ls_R_factor_obs 0.0387
_refine_ls_shift/esd_max -0.042
_refine_ls_shift/esd_mean 0.005
_refine_ls_structure_factor_coef Fsqd
_refine_ls_weighting_details 'w=1/[\s^2^(Fo^2^)+(0.0534P)^2^+5.9289P] where P=(Fo^2^+2Fc^2^)/3'
_refine_ls_weighting_scheme calc
_refine_ls_wR_factor_all 0.1091
_refine_ls_wR_factor_obs 0.1003
_reflns_number_observed 3621
_reflns_number_total 4291
_reflns_observed_criterion >2sigma(I)
_cod_data_source_file ic034368jsi20030724_032409_2.cif
_cod_data_source_block shel93
_cod_depositor_comments
;
The following automatic conversions were performed:

'_refine_ls_weighting_scheme' value 'calc
w=1/[\s^2^(Fo^2^)+(0.0534P)^2^+5.9289P] where P=(Fo^2^+2Fc^2^)/3' was
changed to 'calc'. New tag '_refine_ls_weighting_details' was
created. The value of the new tag was set to
'w=1/[\s^2^(Fo^2^)+(0.0534P)^2^+5.9289P] where P=(Fo^2^+2Fc^2^)/3'.

Automatic conversion script
Id: cif_fix_values 3143 2015-03-26 13:38:13Z robertas 
;
_cod_original_cell_volume 2903(2)
_cod_database_code 4314182

loop_
_symmetry_equiv_pos_as_xyz
'x, y, z'
'x+1/2, -y+1/2, z'
'-x, -y, -z'
'-x-1/2, y-1/2, -z'

loop_
_atom_site_aniso_label
_atom_site_aniso_U_11
_atom_site_aniso_U_22
_atom_site_aniso_U_33
_atom_site_aniso_U_23
_atom_site_aniso_U_13
_atom_site_aniso_U_12
Re1 0.0608(2) 0.0376(2) 0.0537(2) -0.00524(12) 0.00759(14) 0.00394(12)
S1 0.0587(11) 0.0476(10) 0.0643(11) -0.0156(9) 0.0048(9) -0.0008(8)
S2 0.0791(14) 0.0598(12) 0.0660(12) -0.0221(10) 0.0169(10) -0.0036(10)
S3 0.0668(13) 0.0682(14) 0.0804(14) -0.0179(11) 0.0152(11) 0.0074(10)
N1 0.058(4) 0.042(3) 0.053(3) -0.004(3) 0.006(3) 0.002(3)
N2 0.058(3) 0.046(3) 0.051(3) 0.008(3) 0.011(3) 0.006(3)
O1 0.079(4) 0.045(3) 0.065(3) -0.002(2) 0.005(3) 0.004(3)
C1 0.082(6) 0.040(4) 0.060(5) 0.003(4) 0.010(4) 0.000(4)
C2 0.097(7) 0.066(5) 0.055(5) -0.002(4) 0.009(5) 0.003(5)
C3 0.092(7) 0.079(6) 0.060(5) -0.009(5) 0.004(5) -0.011(5)
C4 0.081(6) 0.057(5) 0.067(5) -0.003(4) 0.012(4) -0.014(4)
C5 0.065(4) 0.042(4) 0.054(4) -0.012(3) 0.003(3) -0.005(3)
C6 0.059(4) 0.041(4) 0.055(4) -0.002(3) 0.007(3) -0.002(3)
C7 0.083(6) 0.049(4) 0.064(5) -0.004(4) -0.004(4) -0.012(4)
C8 0.105(8) 0.055(5) 0.082(6) 0.018(5) 0.005(6) -0.002(5)
C9 0.083(6) 0.078(6) 0.055(5) 0.012(5) 0.003(4) 0.001(5)
C10 0.076(5) 0.055(5) 0.052(4) 0.008(4) 0.001(4) 0.000(4)
C11 0.053(4) 0.048(4) 0.062(4) -0.012(3) 0.007(3) 0.002(3)
C12 0.069(5) 0.051(5) 0.070(5) 0.000(4) 0.018(4) 0.004(4)
C13 0.067(5) 0.078(6) 0.059(5) -0.009(4) 0.014(4) 0.004(4)
C14 0.056(4) 0.060(5) 0.065(5) -0.023(4) 0.008(4) 0.000(4)
C15 0.070(5) 0.044(4) 0.087(6) -0.004(4) 0.006(5) 0.006(4)
C16 0.075(5) 0.058(5) 0.057(5) -0.007(4) 0.003(4) 0.019(4)
C17 0.065(5) 0.081(6) 0.096(7) -0.037(6) 0.012(5) 0.003(5)
C18 0.080(5) 0.044(4) 0.049(4) -0.010(3) 0.007(4) 0.003(4)
C19 0.111(8) 0.063(6) 0.054(5) 0.005(4) 0.007(5) -0.008(6)
C20 0.091(7) 0.081(7) 0.058(5) -0.003(5) -0.011(5) 0.026(6)
C21 0.089(6) 0.066(6) 0.061(5) -0.030(4) 0.009(5) 0.005(5)
C22 0.103(8) 0.059(5) 0.057(5) -0.008(4) 0.011(5) -0.008(5)
C23 0.088(7) 0.052(5) 0.066(5) -0.004(4) -0.005(5) 0.007(5)
C24 0.079(7) 0.109(8) 0.115(9) -0.040(7) -0.010(6) 0.008(6)
C25 0.052(4) 0.070(5) 0.071(5) -0.004(4) 0.016(4) 0.006(4)
C26 0.070(5) 0.075(6) 0.058(5) 0.011(5) 0.009(4) 0.010(5)
C27 0.074(6) 0.090(7) 0.064(6) 0.010(5) -0.004(5) 0.004(5)
C28 0.070(5) 0.083(6) 0.062(5) 0.003(5) 0.015(4) -0.001(5)
C29 0.085(7) 0.086(7) 0.070(6) 0.018(5) 0.009(5) -0.013(6)
C30 0.074(6) 0.092(7) 0.062(5) 0.014(5) 0.000(4) -0.005(5)
C31 0.091(7) 0.099(8) 0.095(7) -0.004(6) 0.021(6) -0.019(6)

loop_
_atom_site_label
_atom_site_type_symbol
_atom_site_fract_x
_atom_site_fract_y
_atom_site_fract_z
_atom_site_U_iso_or_equiv
_atom_site_thermal_displace_type
_atom_site_occupancy
_atom_site_calc_flag
_atom_site_refinement_flags
_atom_site_disorder_group
Re1 Re 0.316303(13) 0.16802(2) 0.18839(3) 0.05054(14) Uani 1 d . .
S1 S 0.41453(9) 0.12317(13) 0.2020(2) 0.0569(5) Uani 1 d . .
S2 S 0.33572(10) 0.23816(15) 0.4250(2) 0.0677(6) Uani 1 d . .
S3 S 0.22189(10) 0.1763(2) 0.2804(3) 0.0713(6) Uani 1 d . .
N1 N 0.2877(3) 0.0834(4) -0.0121(7) 0.0507(14) Uani 1 d . .
N2 N 0.3081(3) 0.0205(4) 0.2610(7) 0.0513(14) Uani 1 d . .
O1 O 0.3143(2) 0.2573(3) 0.0613(6) 0.0633(13) Uani 1 d . .
C1 C 0.2773(4) 0.1215(5) -0.1532(9) 0.060(2) Uani 1 d . .
C2 C 0.2535(4) 0.0735(6) -0.2763(10) 0.072(2) Uani 1 d . .
C3 C 0.2403(4) -0.0183(7) -0.2603(10) 0.077(3) Uani 1 d . .
C4 C 0.2524(4) -0.0597(6) -0.1212(10) 0.068(2) Uani 1 d . .
C5 C 0.2757(3) -0.0063(5) 0.0021(8) 0.054(2) Uani 1 d . .
C6 C 0.2890(3) -0.0424(5) 0.1559(8) 0.051(2) Uani 1 d . .
C7 C 0.2834(4) -0.1365(6) 0.1945(10) 0.066(2) Uani 1 d . .
C8 C 0.2970(5) -0.1637(7) 0.3413(12) 0.081(3) Uani 1 d . .
C9 C 0.3164(4) -0.0988(7) 0.4486(11) 0.072(2) Uani 1 d . .
C10 C 0.3218(4) -0.0078(6) 0.4032(9) 0.061(2) Uani 1 d . .
C11 C 0.4192(3) 0.0304(5) 0.0694(9) 0.054(2) Uani 1 d . .
C12 C 0.4197(4) 0.0467(6) -0.0853(10) 0.063(2) Uani 1 d . .
C13 C 0.4234(4) -0.0268(6) -0.1869(10) 0.067(2) Uani 1 d . .
C14 C 0.4275(3) -0.1173(6) -0.1360(9) 0.060(2) Uani 1 d . .
C15 C 0.4280(4) -0.1326(6) 0.0171(11) 0.067(2) Uani 1 d . .
C16 C 0.4248(4) -0.0608(6) 0.1201(10) 0.064(2) Uani 1 d . .
C17 C 0.4328(4) -0.1964(7) -0.2474(12) 0.080(3) Uani 1 d . .
H17A H 0.4479(33) -0.1733(12) -0.3388(39) 0.138(27) Uiso 1 calc R .
H17B H 0.3951(7) -0.2234(37) -0.2723(73) 0.138(27) Uiso 1 calc R .
H17C H 0.4587(28) -0.2426(27) -0.2017(37) 0.138(27) Uiso 1 calc R .
C18 C 0.4096(4) 0.2716(5) 0.4619(8) 0.057(2) Uani 1 d . .
C19 C 0.4463(5) 0.2276(7) 0.5717(10) 0.076(3) Uani 1 d . .
C20 C 0.5020(5) 0.2596(7) 0.6073(11) 0.078(3) Uani 1 d . .
C21 C 0.5249(4) 0.3343(6) 0.5384(10) 0.072(2) Uani 1 d . .
C22 C 0.4877(5) 0.3777(7) 0.4287(10) 0.073(2) Uani 1 d . .
C23 C 0.4317(5) 0.3467(6) 0.3908(11) 0.069(2) Uani 1 d . .
C24 C 0.5857(5) 0.3656(9) 0.5744(14) 0.102(4) Uani 1 d . .
H24A H 0.5884(8) 0.4308(14) 0.5540(83) 0.132(26) Uiso 1 calc R .
H24B H 0.6110(6) 0.3322(39) 0.5122(64) 0.132(26) Uiso 1 calc R .
H24C H 0.5972(12) 0.3541(49) 0.6804(25) 0.132(26) Uiso 1 calc R .
C25 C 0.1752(3) 0.0876(6) 0.2002(10) 0.064(2) Uani 1 d . .
C26 C 0.1448(4) 0.0958(7) 0.0539(10) 0.068(2) Uani 1 d . .
C27 C 0.1067(4) 0.0274(7) 0.0028(12) 0.076(3) Uani 1 d . .
C28 C 0.0963(4) -0.0500(7) 0.0857(10) 0.071(2) Uani 1 d . .
C29 C 0.1256(4) -0.0576(8) 0.2271(11) 0.080(3) Uani 1 d . .
C30 C 0.1646(4) 0.0093(7) 0.2841(10) 0.076(2) Uani 1 d . .
C31 C 0.0538(5) -0.1242(8) 0.0264(13) 0.094(3) Uani 1 d . .
H31A H 0.0318(28) -0.1452(46) 0.1079(28) 0.157(32) Uiso 1 calc R .
H31B H 0.0750(5) -0.1754(28) -0.0119(96) 0.157(32) Uiso 1 calc R .
H31C H 0.0278(26) -0.0991(19) -0.0544(71) 0.157(32) Uiso 1 calc R .
H1 H 0.2865(29) 0.1788(47) -0.1716(76) 0.041(18) Uiso 1 d . .
H2 H 0.2482(34) 0.1096(55) -0.3790(93) 0.065(22) Uiso 1 d . .
H3 H 0.2296(47) -0.0700(75) -0.3372(125) 0.115(36) Uiso 1 d . .
H4 H 0.2484(46) -0.1379(76) -0.1012(120) 0.110(34) Uiso 1 d . .
H7 H 0.2704(31) -0.1782(46) 0.1246(84) 0.046(19) Uiso 1 d . .
H8 H 0.2960(37) -0.2225(64) 0.3817(99) 0.076(26) Uiso 1 d . .
H9 H 0.3230(34) -0.1137(58) 0.5459(96) 0.062(23) Uiso 1 d . .
H10 H 0.3409(29) 0.0363(50) 0.4750(78) 0.048(19) Uiso 1 d . .
H12 H 0.4112(39) 0.1052(66) -0.1191(103) 0.083(29) Uiso 1 d . .
H13 H 0.4191(52) -0.0078(80) -0.3154(137) 0.135(41) Uiso 1 d . .
H15 H 0.4272(36) -0.1931(61) 0.0501(95) 0.071(25) Uiso 1 d . .
H16 H 0.4294(39) -0.0648(61) 0.2124(100) 0.074(29) Uiso 1 d . .
H19 H 0.4300(43) 0.1912(66) 0.6162(113) 0.077(32) Uiso 1 d . .
H20 H 0.5269(36) 0.2299(57) 0.6668(93) 0.063(24) Uiso 1 d . .
H22 H 0.5036(48) 0.4325(76) 0.4009(120) 0.112(38) Uiso 1 d . .
H23 H 0.4060(28) 0.3771(47) 0.3348(73) 0.035(17) Uiso 1 d . .
H26 H 0.1529(54) 0.1430(84) -0.0093(141) 0.126(43) Uiso 1 d . .
H27 H 0.0883(37) 0.0366(61) -0.0747(97) 0.066(27) Uiso 1 d . .
H29 H 0.1232(36) -0.1047(62) 0.2915(94) 0.071(26) Uiso 1 d . .
H30 H 0.1833(41) 0.0020(67) 0.3927(113) 0.094(30) Uiso 1 d . .

loop_
_atom_type_symbol
_atom_type_description
_atom_type_scat_dispersion_real
_atom_type_scat_dispersion_imag
_atom_type_scat_source
C C 0.0033 0.0016 'International Tables Vol C Tables 4.2.6.8 and 6.1.1.4'
H H 0.0000 0.0000 'International Tables Vol C Tables 4.2.6.8 and 6.1.1.4'
N N 0.0061 0.0033 'International Tables Vol C Tables 4.2.6.8 and 6.1.1.4'
O O 0.0106 0.0060 'International Tables Vol C Tables 4.2.6.8 and 6.1.1.4'
S S 0.1246 0.1234 'International Tables Vol C Tables 4.2.6.8 and 6.1.1.4'
Re Re -1.0185 7.2310 'International Tables Vol C Tables 4.2.6.8 and 6.1.1.4'

loop_
_geom_angle_atom_site_label_1
_geom_angle_atom_site_label_2
_geom_angle_atom_site_label_3
_geom_angle
_geom_angle_site_symmetry_1
_geom_angle_site_symmetry_3
_geom_angle_publ_flag
O1 Re1 N1 84.6(2) . . ?
O1 Re1 N2 155.4(2) . . ?
N1 Re1 N2 70.9(2) . . ?
O1 Re1 S2 104.4(2) . . ?
N1 Re1 S2 169.1(2) . . ?
N2 Re1 S2 100.1(2) . . ?
O1 Re1 S1 102.5(2) . . ?
N1 Re1 S1 96.4(2) . . ?
N2 Re1 S1 80.0(2) . . ?
S2 Re1 S1 87.80(8) . . ?
O1 Re1 S3 102.0(2) . . ?
N1 Re1 S3 94.5(2) . . ?
N2 Re1 S3 81.4(2) . . ?
S2 Re1 S3 77.76(8) . . ?
S1 Re1 S3 154.02(8) . . ?
C11 S1 Re1 106.5(3) . . ?
C18 S2 Re1 113.1(3) . . ?
C25 S3 Re1 111.6(3) . . ?
C5 N1 C1 117.2(6) . . ?
C5 N1 Re1 121.1(5) . . ?
C1 N1 Re1 121.6(5) . . ?
C10 N2 C6 118.5(6) . . ?
C10 N2 Re1 122.9(5) . . ?
C6 N2 Re1 118.6(5) . . ?
N1 C1 C2 123.2(8) . . ?
C1 C2 C3 119.4(9) . . ?
C4 C3 C2 118.9(9) . . ?
C3 C4 C5 119.1(8) . . ?
N1 C5 C4 122.2(7) . . ?
N1 C5 C6 113.9(6) . . ?
C4 C5 C6 123.9(7) . . ?
N2 C6 C7 121.2(7) . . ?
N2 C6 C5 115.3(6) . . ?
C7 C6 C5 123.5(7) . . ?
C8 C7 C6 119.2(8) . . ?
C7 C8 C9 119.3(9) . . ?
C8 C9 C10 118.7(8) . . ?
N2 C10 C9 123.0(8) . . ?
C12 C11 C16 117.9(7) . . ?
C12 C11 S1 121.4(6) . . ?
C16 C11 S1 120.6(6) . . ?
C11 C12 C13 120.4(8) . . ?
C14 C13 C12 121.3(8) . . ?
C15 C14 C13 117.9(7) . . ?
C15 C14 C17 121.4(8) . . ?
C13 C14 C17 120.7(8) . . ?
C14 C15 C16 121.9(8) . . ?
C15 C16 C11 120.6(8) . . ?
C23 C18 C19 116.9(9) . . ?
C23 C18 S2 121.3(7) . . ?
C19 C18 S2 121.6(7) . . ?
C20 C19 C18 120.6(10) . . ?
C21 C20 C19 123.5(9) . . ?
C20 C21 C22 115.3(9) . . ?
C20 C21 C24 122.7(10) . . ?
C22 C21 C24 122.0(10) . . ?
C23 C22 C21 122.2(9) . . ?
C18 C23 C22 121.5(9) . . ?
C30 C25 C26 117.2(8) . . ?
C30 C25 S3 120.3(7) . . ?
C26 C25 S3 122.4(7) . . ?
C27 C26 C25 119.4(9) . . ?
C28 C27 C26 123.4(9) . . ?
C27 C28 C29 117.0(9) . . ?
C27 C28 C31 122.2(9) . . ?
C29 C28 C31 120.8(9) . . ?
C28 C29 C30 122.0(9) . . ?
C25 C30 C29 121.0(9) . . ?

loop_
_geom_bond_atom_site_label_1
_geom_bond_atom_site_label_2
_geom_bond_distance
_geom_bond_site_symmetry_2
_geom_bond_publ_flag
Re1 O1 1.702(5) . ?
Re1 N1 2.197(6) . ?
Re1 N2 2.234(6) . ?
Re1 S2 2.320(2) . ?
Re1 S1 2.345(2) . ?
Re1 S3 2.384(2) . ?
S1 C11 1.782(7) . ?
S2 C18 1.771(9) . ?
S3 C25 1.778(9) . ?
N1 C5 1.331(9) . ?
N1 C1 1.357(10) . ?
N2 C10 1.325(9) . ?
N2 C6 1.341(9) . ?
C1 C2 1.359(12) . ?
C2 C3 1.368(13) . ?
C3 C4 1.366(12) . ?
C4 C5 1.398(11) . ?
C5 C6 1.456(10) . ?
C6 C7 1.408(11) . ?
C7 C8 1.357(13) . ?
C8 C9 1.375(13) . ?
C9 C10 1.380(12) . ?
C11 C12 1.378(11) . ?
C11 C16 1.390(11) . ?
C12 C13 1.393(11) . ?
C13 C14 1.381(12) . ?
C14 C15 1.361(12) . ?
C14 C17 1.513(11) . ?
C15 C16 1.381(12) . ?
C18 C23 1.369(12) . ?
C18 C19 1.382(12) . ?
C19 C20 1.375(15) . ?
C20 C21 1.363(14) . ?
C21 C22 1.383(13) . ?
C21 C24 1.480(14) . ?
C22 C23 1.380(14) . ?
C25 C30 1.380(12) . ?
C25 C26 1.415(12) . ?
C26 C27 1.371(13) . ?
C27 C28 1.364(13) . ?
C28 C29 1.366(12) . ?
C28 C31 1.512(13) . ?
C29 C30 1.383(13) . ?

loop_
_cod_related_entry_id
_cod_related_entry_database
_cod_related_entry_code
1 ChemSpider 30660937
